data_1573229
loop_
_publ_author_name
'Sumida, Akifumi'
'Saeki, Akinori'
'Matsuo, Kyohei'
'Naka, Kensuke'
'Imoto, Hiroaki'

_publ_section_title
;
 Dithienoarsinines: Stable and Planer \p-Extended Arsabenzenes
;
_journal_name_full 'Chemical Science'
_journal_paper_doi 10.1039/D4SC06590E
_journal_year 2024
_chemical_formula_moiety 'C34 H16 As2 S4'
_chemical_formula_sum 'C34 H16 As2 S4'
_chemical_formula_weight 702.55
_space_group_crystal_system triclinic
_space_group_IT_number 2
_space_group_name_Hall '-P 1'
_space_group_name_H-M_alt 'P -1'
_atom_sites_solution_hydrogens geom
_atom_sites_solution_primary dual
_audit_creation_date 2023-01-23
_audit_creation_method
;
Olex2 1.5-ac5-024
(compiled 2022.04.12 svn.rca3783a0 for Rigaku Oxford Diffraction, GUI svn.r6498)
;
_audit_update_record
;
2024-09-20 deposited with the CCDC.	2024-11-18 downloaded from the CCDC.
;
_cell_angle_alpha 87.822(5)
_cell_angle_beta 85.309(5)
_cell_angle_gamma 80.114(6)
_cell_formula_units_Z 2
_cell_length_a 8.0954(6)
_cell_length_b 11.3660(7)
_cell_length_c 15.4655(8)
_cell_measurement_reflns_used 3347
_cell_measurement_temperature 100.00
_cell_measurement_theta_max 31.3340
_cell_measurement_theta_min 2.8670
_cell_volume 1396.77(16)
_computing_cell_refinement 'CrysAlisPro 1.171.42.74a (Rigaku OD, 2022)'
_computing_data_collection 'CrysAlisPro 1.171.42.74a (Rigaku OD, 2022)'
_computing_data_reduction 'CrysAlisPro 1.171.42.74a (Rigaku OD, 2022)'
_computing_molecular_graphics 'Olex2 1.5-ac5-024 (Dolomanov et al., 2009)'
_computing_publication_material 'Olex2 1.5-ac5-024 (Dolomanov et al., 2009)'
_computing_structure_refinement 'SHELXL 2018/3 (Sheldrick, 2015)'
_computing_structure_solution 'SHELXT 2018/2 (Sheldrick, 2018)'
_diffrn_ambient_temperature 100.00
_diffrn_detector 'CCD plate'
_diffrn_measured_fraction_theta_full 0.999
_diffrn_measured_fraction_theta_max 0.999
_diffrn_measurement_details
;
List of Runs (angles in degrees, time in seconds):

  # Type    Start    End  Width  t~exp~   \w     \q     \k     \f   Frames
#--------------------------------------------------------------------------
  1  \w    -73.00 -46.00   0.10    7.00    --   30.00  54.00 120.00  270
  2  \w      8.00  34.00   0.10    7.00    --   30.00  54.00 120.00  260
  3  \w    -71.00  34.00   0.10    7.00    --   30.00  54.00   0.00 1050
  4  \w    -74.00 110.00   0.10    7.00    --   30.00  54.00-120.00 1840
;
_diffrn_measurement_device 'two-circle diffractometer'
_diffrn_measurement_device_type 'XtaLAB Mini (JP)'
_diffrn_measurement_method '\w scans'
_diffrn_orient_matrix_type 'CrysAlisPro convention (1999,Acta A55,543-557)'
_diffrn_orient_matrix_UB_11 -0.0067839000
_diffrn_orient_matrix_UB_12 -0.0132236000
_diffrn_orient_matrix_UB_13 0.0452128000
_diffrn_orient_matrix_UB_21 -0.0109842000
_diffrn_orient_matrix_UB_22 0.0618299000
_diffrn_orient_matrix_UB_23 0.0085846000
_diffrn_orient_matrix_UB_31 -0.0882605000
_diffrn_orient_matrix_UB_32 0.0041619000
_diffrn_orient_matrix_UB_33 -0.0009874000
_diffrn_radiation_monochromator graphite
_diffrn_radiation_probe x-ray
_diffrn_radiation_type 'Mo K\a'
_diffrn_radiation_wavelength 0.71073
_diffrn_reflns_av_R_equivalents 0.0346
_diffrn_reflns_av_unetI/netI 0.0658
_diffrn_reflns_Laue_measured_fraction_full 0.999
_diffrn_reflns_Laue_measured_fraction_max 0.999
_diffrn_reflns_limit_h_max 10
_diffrn_reflns_limit_h_min -9
_diffrn_reflns_limit_k_max 14
_diffrn_reflns_limit_k_min -14
_diffrn_reflns_limit_l_max 19
_diffrn_reflns_limit_l_min -19
_diffrn_reflns_number 8439
_diffrn_reflns_point_group_measured_fraction_full 0.999
_diffrn_reflns_point_group_measured_fraction_max 0.999
_diffrn_reflns_theta_full 25.242
_diffrn_reflns_theta_max 26.373
_diffrn_reflns_theta_min 2.791
_diffrn_source 'fine-focus sealed X-ray tube'
_diffrn_source_type 'Rigaku (Mo) X-ray Source'
_exptl_absorpt_coefficient_mu 2.716
_exptl_absorpt_correction_T_max 0.968
_exptl_absorpt_correction_T_min 0.811
_exptl_absorpt_correction_type analytical
_exptl_absorpt_process_details
;
CrysAlisPro 1.171.42.74a (Rigaku Oxford Diffraction, 2022)
Analytical numeric absorption correction using a multifaceted crystal
model based on expressions derived by R.C. Clark & J.S. Reid.
(Clark, R. C. & Reid, J. S. (1995). Acta Cryst. A51, 887-897)
Empirical absorption correction using spherical harmonics,
implemented in SCALE3 ABSPACK scaling algorithm.
;
_exptl_crystal_colour brown
_exptl_crystal_colour_primary brown
_exptl_crystal_density_diffrn 1.670
_exptl_crystal_description needle
_exptl_crystal_F_000 700
_exptl_crystal_size_max 0.608
_exptl_crystal_size_mid 0.129
_exptl_crystal_size_min 0.055
_refine_diff_density_max 1.494
_refine_diff_density_min -0.914
_refine_diff_density_rms 0.125
_refine_ls_extinction_method none
_refine_ls_goodness_of_fit_ref 1.016
_refine_ls_hydrogen_treatment constr
_refine_ls_matrix_type full
_refine_ls_number_parameters 361
_refine_ls_number_reflns 5695
_refine_ls_number_restraints 0
_refine_ls_restrained_S_all 1.016
_refine_ls_R_factor_all 0.0609
_refine_ls_R_factor_gt 0.0421
_refine_ls_shift/su_max 0.000
_refine_ls_shift/su_mean 0.000
_refine_ls_structure_factor_coef Fsqd
_refine_ls_weighting_details 'w=1/[\s^2^(Fo^2^)+(0.0477P)^2^] where P=(Fo^2^+2Fc^2^)/3'
_refine_ls_weighting_scheme calc
_refine_ls_wR_factor_gt 0.0969
_refine_ls_wR_factor_ref 0.1076
_reflns_Friedel_coverage 0.000
_reflns_number_gt 4442
_reflns_number_total 5695
_reflns_threshold_expression 'I > 2\s(I)'
_cod_data_source_file d4sc06590e2.cif
_cod_data_source_block 3d'
_cod_database_code 1573229
_shelx_shelxl_version_number 2018/3
_chemical_oxdiff_formula CHSAs
_shelx_space_group_comment
;
The symmetry employed for this shelxl refinement is uniquely defined
by the following loop, which should always be used as a source of
symmetry information in preference to the above space-group names.
They are only intended as comments.
;
_shelx_estimated_absorpt_t_max 0.854
_shelx_estimated_absorpt_t_min 0.288
_olex2_refinement_description
;
1. Fixed Uiso
 At 1.2 times of:
  All C(H) groups
2.a Aromatic/amide H refined with riding coordinates:
 C27(H27), C24(H24), C10(H10), C33(H33), C30(H30), C25(H25), C26(H26),
 C32(H32), C7(H7), C31(H31), C16(H16), C8(H8), C15(H15), C9(H9), C13(H13),
 C14(H14)
;
_olex2_submission_special_instructions 'No special instructions were received'
_oxdiff_exptl_absorpt_empirical_details
;
Empirical correction (ABSPACK) includes:
- Absorption correction using spherical harmonics
- Frame scaling
;
_oxdiff_exptl_absorpt_empirical_full_max 1.671
_oxdiff_exptl_absorpt_empirical_full_min 0.656

loop_
_space_group_symop_operation_xyz
'x, y, z'
'-x, -y, -z'

loop_
_atom_site_label
_atom_site_type_symbol
_atom_site_fract_x
_atom_site_fract_y
_atom_site_fract_z
_atom_site_U_iso_or_equiv
_atom_site_adp_type
_atom_site_occupancy
_atom_site_site_symmetry_order
_atom_site_calc_flag
_atom_site_refinement_flags_posn
_atom_site_refinement_flags_adp
_atom_site_refinement_flags_occupancy
_atom_site_disorder_assembly
_atom_site_disorder_group
As1 As 0.27084(5) 0.58314(3) 0.49709(2) 0.02374(12) Uani 1 1 d . . . . .
As2 As 0.42314(5) 0.19194(3) 0.05775(2) 0.02212(12) Uani 1 1 d . . . . .
S3 S 0.02907(13) 0.45315(9) 0.19765(6) 0.0237(2) Uani 1 1 d . . . . .
S4 S 0.67583(13) 0.28864(9) 0.28332(6) 0.0254(2) Uani 1 1 d . . . . .
S1 S 0.43213(13) 0.62448(9) 0.21747(6) 0.0257(2) Uani 1 1 d . . . . .
S2 S 0.23592(14) 0.23292(9) 0.38908(6) 0.0286(2) Uani 1 1 d . . . . .
C3 C 0.3276(5) 0.4362(3) 0.3122(2) 0.0199(8) Uani 1 1 d . . . . .
C34 C 0.7311(5) 0.1448(3) 0.1513(2) 0.0207(8) Uani 1 1 d . . . . .
C18 C 0.2363(5) 0.3012(3) 0.0983(2) 0.0184(8) Uani 1 1 d . . . . .
C1 C 0.3452(5) 0.6255(3) 0.3851(2) 0.0206(8) Uani 1 1 d . . . . .
C22 C 0.5618(5) 0.2101(3) 0.1453(2) 0.0201(8) Uani 1 1 d . . . . .
C20 C 0.3584(5) 0.3639(3) 0.2305(2) 0.0207(8) Uani 1 1 d . . . . .
C2 C 0.3614(5) 0.5520(3) 0.3126(2) 0.0213(8) Uani 1 1 d . . . . .
C4 C 0.2715(5) 0.3811(3) 0.3890(2) 0.0225(8) Uani 1 1 d . . . . .
C11 C 0.3950(5) 0.7412(3) 0.3627(2) 0.0236(9) Uani 1 1 d . . . . .
C28 C 0.0800(5) 0.3260(3) 0.0572(2) 0.0200(8) Uani 1 1 d . . . . .
C19 C 0.2288(5) 0.3658(3) 0.1755(2) 0.0192(8) Uani 1 1 d . . . . .
C29 C 0.8084(5) 0.1792(3) 0.2222(2) 0.0222(8) Uani 1 1 d . . . . .
C21 C 0.5135(5) 0.2908(3) 0.2139(2) 0.0218(8) Uani 1 1 d . . . . .
C5 C 0.2404(5) 0.4307(3) 0.4720(2) 0.0205(8) Uani 1 1 d . . . . .
C17 C 0.1832(5) 0.3456(4) 0.5354(2) 0.0240(9) Uani 1 1 d . . . . .
C27 C 0.0390(5) 0.2817(3) -0.0208(2) 0.0225(8) Uani 1 1 d . . . . .
H27 H 0.120004 0.227175 -0.053677 0.027 Uiso 1 1 calc R U . . .
C24 C -0.2041(5) 0.4447(3) 0.0743(3) 0.0259(9) Uani 1 1 d . . . . .
H24 H -0.286171 0.499838 0.106068 0.031 Uiso 1 1 calc R U . . .
C23 C -0.0438(5) 0.4078(3) 0.1035(2) 0.0207(8) Uani 1 1 d . . . . .
C10 C 0.4018(5) 0.8353(3) 0.4171(3) 0.0299(10) Uani 1 1 d . . . . .
H10 H 0.370183 0.828703 0.477363 0.036 Uiso 1 1 calc R U . . .
C33 C 0.8213(5) 0.0538(3) 0.0986(2) 0.0249(9) Uani 1 1 d . . . . .
H33 H 0.771449 0.027547 0.050889 0.030 Uiso 1 1 calc R U . . .
C30 C 0.9718(5) 0.1287(4) 0.2388(3) 0.0273(9) Uani 1 1 d . . . . .
H30 H 1.023311 0.154446 0.286128 0.033 Uiso 1 1 calc R U . . .
C25 C -0.2395(5) 0.3986(3) -0.0021(2) 0.0249(9) Uani 1 1 d . . . . .
H25 H -0.347592 0.422132 -0.023110 0.030 Uiso 1 1 calc R U . . .
C26 C -0.1190(5) 0.3179(3) -0.0490(2) 0.0261(9) Uani 1 1 d . . . . .
H26 H -0.146509 0.287483 -0.101388 0.031 Uiso 1 1 calc R U . . .
C6 C 0.4436(5) 0.7531(3) 0.2738(2) 0.0246(9) Uani 1 1 d . . . . .
C12 C 0.1717(5) 0.2363(4) 0.4996(2) 0.0271(9) Uani 1 1 d . . . . .
C32 C 0.9820(5) 0.0031(4) 0.1163(3) 0.0284(9) Uani 1 1 d . . . . .
H32 H 1.042194 -0.058773 0.080716 0.034 Uiso 1 1 calc R U . . .
C7 C 0.4973(5) 0.8569(4) 0.2392(3) 0.0320(10) Uani 1 1 d . . . . .
H7 H 0.530612 0.863820 0.179141 0.038 Uiso 1 1 calc R U . . .
C31 C 1.0580(5) 0.0405(4) 0.1853(3) 0.0303(10) Uani 1 1 d . . . . .
H31 H 1.169958 0.005129 0.195783 0.036 Uiso 1 1 calc R U . . .
C16 C 0.1387(5) 0.3615(4) 0.6247(2) 0.0292(10) Uani 1 1 d . . . . .
H16 H 0.146817 0.434443 0.650753 0.035 Uiso 1 1 calc R U . . .
C8 C 0.5007(6) 0.9491(4) 0.2944(3) 0.0363(11) Uani 1 1 d . . . . .
H8 H 0.534790 1.020883 0.272010 0.044 Uiso 1 1 calc R U . . .
C15 C 0.0829(6) 0.2700(4) 0.6744(3) 0.0395(12) Uani 1 1 d . . . . .
H15 H 0.053030 0.280216 0.734638 0.047 Uiso 1 1 calc R U . . .
C9 C 0.4542(6) 0.9373(4) 0.3835(3) 0.0367(11) Uani 1 1 d . . . . .
H9 H 0.459196 1.000784 0.420874 0.044 Uiso 1 1 calc R U . . .
C13 C 0.1152(6) 0.1439(4) 0.5494(3) 0.0369(11) Uani 1 1 d . . . . .
H13 H 0.107861 0.070196 0.524197 0.044 Uiso 1 1 calc R U . . .
C14 C 0.0704(6) 0.1629(4) 0.6364(3) 0.0417(12) Uani 1 1 d . . . . .
H14 H 0.030023 0.101661 0.671178 0.050 Uiso 1 1 calc R U . . .

loop_
_atom_site_aniso_label
_atom_site_aniso_U_11
_atom_site_aniso_U_22
_atom_site_aniso_U_33
_atom_site_aniso_U_23
_atom_site_aniso_U_13
_atom_site_aniso_U_12
As1 0.0325(2) 0.0254(2) 0.0135(2) -0.00572(16) -0.00346(17) -0.00363(19)
As2 0.0261(2) 0.0261(2) 0.0148(2) -0.00728(16) -0.00341(16) -0.00391(18)
S3 0.0279(5) 0.0258(5) 0.0171(5) -0.0051(4) 0.0001(4) -0.0037(4)
S4 0.0295(6) 0.0309(5) 0.0177(5) -0.0061(4) -0.0056(4) -0.0075(5)
S1 0.0335(6) 0.0269(5) 0.0172(5) -0.0014(4) -0.0007(4) -0.0070(5)
S2 0.0429(6) 0.0256(5) 0.0198(5) -0.0031(4) -0.0027(5) -0.0124(5)
C3 0.023(2) 0.024(2) 0.0124(17) -0.0037(15) -0.0034(15) -0.0027(17)
C34 0.025(2) 0.0226(19) 0.0158(18) 0.0007(15) -0.0018(16) -0.0091(17)
C18 0.026(2) 0.0170(18) 0.0133(17) -0.0027(14) 0.0010(15) -0.0071(16)
C1 0.022(2) 0.024(2) 0.0162(18) -0.0039(15) -0.0059(16) -0.0021(17)
C22 0.022(2) 0.024(2) 0.0156(18) -0.0023(15) -0.0009(15) -0.0086(17)
C20 0.030(2) 0.0220(19) 0.0114(17) -0.0026(15) 0.0000(16) -0.0086(17)
C2 0.022(2) 0.027(2) 0.0142(18) -0.0022(15) -0.0027(16) -0.0025(17)
C4 0.027(2) 0.023(2) 0.0181(19) -0.0064(16) -0.0035(16) -0.0034(17)
C11 0.024(2) 0.021(2) 0.025(2) -0.0006(16) -0.0074(17) -0.0007(17)
C28 0.026(2) 0.0182(18) 0.0163(18) 0.0011(14) 0.0004(16) -0.0077(16)
C19 0.027(2) 0.0161(18) 0.0152(17) -0.0023(14) 0.0017(16) -0.0069(16)
C29 0.029(2) 0.0209(19) 0.0183(19) 0.0000(15) -0.0008(17) -0.0088(17)
C21 0.027(2) 0.026(2) 0.0155(18) -0.0017(15) -0.0017(16) -0.0117(18)
C5 0.023(2) 0.025(2) 0.0142(17) -0.0027(15) -0.0029(15) -0.0040(17)
C17 0.019(2) 0.033(2) 0.0186(19) 0.0044(16) -0.0054(16) -0.0018(18)
C27 0.029(2) 0.0214(19) 0.0184(19) -0.0023(15) -0.0025(17) -0.0081(17)
C24 0.026(2) 0.024(2) 0.027(2) 0.0034(17) 0.0005(18) -0.0060(18)
C23 0.030(2) 0.0197(19) 0.0135(17) 0.0007(14) 0.0003(16) -0.0090(17)
C10 0.038(3) 0.026(2) 0.027(2) -0.0048(17) -0.0102(19) -0.005(2)
C33 0.030(2) 0.025(2) 0.022(2) 0.0007(16) -0.0021(17) -0.0099(18)
C30 0.029(2) 0.033(2) 0.022(2) 0.0048(17) -0.0077(18) -0.0104(19)
C25 0.024(2) 0.029(2) 0.024(2) 0.0075(17) -0.0064(17) -0.0094(18)
C26 0.034(2) 0.027(2) 0.0199(19) 0.0049(16) -0.0068(17) -0.0104(19)
C6 0.024(2) 0.025(2) 0.025(2) -0.0003(16) -0.0049(17) -0.0030(18)
C12 0.030(2) 0.030(2) 0.021(2) 0.0031(17) -0.0035(17) -0.0028(19)
C32 0.028(2) 0.028(2) 0.028(2) 0.0021(17) 0.0000(18) -0.0036(19)
C7 0.032(2) 0.027(2) 0.037(2) 0.0035(19) -0.003(2) -0.0053(19)
C31 0.026(2) 0.033(2) 0.032(2) 0.0124(19) -0.0052(19) -0.0053(19)
C16 0.032(2) 0.032(2) 0.021(2) -0.0003(17) 0.0006(18) 0.001(2)
C8 0.040(3) 0.029(2) 0.043(3) 0.006(2) -0.008(2) -0.014(2)
C15 0.046(3) 0.041(3) 0.026(2) 0.006(2) 0.003(2) 0.003(2)
C9 0.050(3) 0.023(2) 0.041(3) -0.0050(19) -0.015(2) -0.008(2)
C13 0.044(3) 0.032(2) 0.035(2) 0.005(2) -0.001(2) -0.009(2)
C14 0.050(3) 0.041(3) 0.032(2) 0.017(2) 0.003(2) -0.008(2)

loop_
_atom_type_symbol
_atom_type_description
_atom_type_scat_dispersion_real
_atom_type_scat_dispersion_imag
_atom_type_scat_source
C C 0.0033 0.0016 'International Tables Vol C Tables 4.2.6.8 and 6.1.1.4'
H H 0.0000 0.0000 'International Tables Vol C Tables 4.2.6.8 and 6.1.1.4'
As As 0.0499 2.0058 'International Tables Vol C Tables 4.2.6.8 and 6.1.1.4'
S S 0.1246 0.1234 'International Tables Vol C Tables 4.2.6.8 and 6.1.1.4'

loop_
_exptl_crystal_face_index_h
_exptl_crystal_face_index_k
_exptl_crystal_face_index_l
_exptl_crystal_face_perp_dist
0 2 1 0.0195
0 -2 -1 0.0360
0 0 -1 0.0163
0 0 1 0.0879
-1 0 0 0.3122
1 0 0 0.2731

loop_
_geom_angle_atom_site_label_1
_geom_angle_atom_site_label_2
_geom_angle_atom_site_label_3
_geom_angle
_geom_angle_site_symmetry_1
_geom_angle_site_symmetry_3
_geom_angle_publ_flag
C5 As1 C1 96.44(16) . . ?
C18 As2 C22 97.38(16) . . ?
C23 S3 C19 91.88(18) . . ?
C29 S4 C21 91.54(18) . . ?
C6 S1 C2 91.98(18) . . ?
C12 S2 C4 91.60(18) . . ?
C2 C3 C20 121.4(3) . . ?
C2 C3 C4 120.5(3) . . ?
C4 C3 C20 118.1(3) . . ?
C29 C34 C22 112.4(3) . . ?
C29 C34 C33 118.3(4) . . ?
C33 C34 C22 129.3(4) . . ?
C28 C18 As2 124.2(3) . . ?
C19 C18 As2 123.8(3) . . ?
C19 C18 C28 111.9(3) . . ?
C2 C1 As1 125.1(3) . . ?
C2 C1 C11 112.0(3) . . ?
C11 C1 As1 122.9(3) . . ?
C34 C22 As2 124.6(3) . . ?
C21 C22 As2 123.5(3) . . ?
C21 C22 C34 111.9(3) . . ?
C19 C20 C3 120.0(3) . . ?
C21 C20 C3 119.0(3) . . ?
C21 C20 C19 120.9(3) . . ?
C3 C2 S1 121.9(3) . . ?
C3 C2 C1 126.4(3) . . ?
C1 C2 S1 111.7(3) . . ?
C3 C4 S2 120.4(3) . . ?
C3 C4 C5 127.2(3) . . ?
C5 C4 S2 112.4(3) . . ?
C10 C11 C1 128.8(4) . . ?
C10 C11 C6 118.8(3) . . ?
C6 C11 C1 112.4(3) . . ?
C27 C28 C18 129.0(3) . . ?
C27 C28 C23 118.3(4) . . ?
C23 C28 C18 112.7(3) . . ?
C18 C19 S3 111.5(3) . . ?
C20 C19 S3 121.6(3) . . ?
C20 C19 C18 126.8(3) . . ?
C34 C29 S4 112.3(3) . . ?
C30 C29 S4 126.1(3) . . ?
C30 C29 C34 121.6(4) . . ?
C22 C21 S4 111.8(3) . . ?
C20 C21 S4 120.7(3) . . ?
C20 C21 C22 127.5(4) . . ?
C4 C5 As1 124.4(3) . . ?
C4 C5 C17 111.0(3) . . ?
C17 C5 As1 124.6(3) . . ?
C12 C17 C5 113.2(3) . . ?
C12 C17 C16 118.6(4) . . ?
C16 C17 C5 128.2(4) . . ?
C26 C27 C28 119.6(4) . . ?
C25 C24 C23 118.0(4) . . ?
C28 C23 S3 111.9(3) . . ?
C24 C23 S3 126.2(3) . . ?
C24 C23 C28 121.8(4) . . ?
C9 C10 C11 120.0(4) . . ?
C32 C33 C34 119.7(4) . . ?
C31 C30 C29 118.8(4) . . ?
C24 C25 C26 121.1(4) . . ?
C27 C26 C25 121.2(4) . . ?
C11 C6 S1 111.9(3) . . ?
C7 C6 S1 126.7(3) . . ?
C7 C6 C11 121.4(4) . . ?
C17 C12 S2 111.8(3) . . ?
C13 C12 S2 126.2(3) . . ?
C13 C12 C17 122.0(4) . . ?
C33 C32 C31 121.2(4) . . ?
C8 C7 C6 118.4(4) . . ?
C30 C31 C32 120.4(4) . . ?
C15 C16 C17 119.6(4) . . ?
C7 C8 C9 120.5(4) . . ?
C16 C15 C14 120.4(4) . . ?
C10 C9 C8 120.9(4) . . ?
C14 C13 C12 117.9(4) . . ?
C13 C14 C15 121.6(4) . . ?

loop_
_geom_bond_atom_site_label_1
_geom_bond_atom_site_label_2
_geom_bond_distance
_geom_bond_site_symmetry_2
_geom_bond_publ_flag
As1 C1 1.860(4) . ?
As1 C5 1.852(4) . ?
As2 C18 1.866(4) . ?
As2 C22 1.868(4) . ?
S3 C19 1.761(4) . ?
S3 C23 1.742(4) . ?
S4 C29 1.748(4) . ?
S4 C21 1.761(4) . ?
S1 C2 1.762(4) . ?
S1 C6 1.750(4) . ?
S2 C4 1.757(4) . ?
S2 C12 1.745(4) . ?
C3 C20 1.514(5) . ?
C3 C2 1.390(5) . ?
C3 C4 1.400(5) . ?
C34 C22 1.450(5) . ?
C34 C29 1.405(5) . ?
C34 C33 1.406(5) . ?
C18 C28 1.443(5) . ?
C18 C19 1.418(5) . ?
C1 C2 1.407(5) . ?
C1 C11 1.462(5) . ?
C22 C21 1.414(5) . ?
C20 C19 1.400(5) . ?
C20 C21 1.392(5) . ?
C4 C5 1.407(5) . ?
C11 C10 1.397(5) . ?
C11 C6 1.407(5) . ?
C28 C27 1.409(5) . ?
C28 C23 1.413(5) . ?
C29 C30 1.389(6) . ?
C5 C17 1.455(5) . ?
C17 C12 1.399(6) . ?
C17 C16 1.410(5) . ?
C27 C26 1.376(6) . ?
C24 C23 1.400(6) . ?
C24 C25 1.381(5) . ?
C10 C9 1.371(5) . ?
C33 C32 1.374(6) . ?
C30 C31 1.380(6) . ?
C25 C26 1.394(5) . ?
C6 C7 1.399(5) . ?
C12 C13 1.398(5) . ?
C32 C31 1.390(6) . ?
C7 C8 1.382(6) . ?
C16 C15 1.385(6) . ?
C8 C9 1.406(6) . ?
C15 C14 1.394(7) . ?
C13 C14 1.379(6) . ?

loop_
_exptl_oxdiff_crystal_face_indexfrac_h
_exptl_oxdiff_crystal_face_indexfrac_k
_exptl_oxdiff_crystal_face_indexfrac_l
_exptl_oxdiff_crystal_face_x
_exptl_oxdiff_crystal_face_y
_exptl_oxdiff_crystal_face_z
-0.0000 2.0000 1.0000 0.0188 0.1322 0.0073
0.0000 -2.0000 -1.0000 -0.0188 -0.1322 -0.0073
0.0000 0.0000 -1.0000 -0.0452 -0.0086 0.0010
-0.0000 -0.0000 1.0000 0.0452 0.0086 -0.0010
-1.0000 0.0000 -0.0000 0.0068 0.0110 0.0883
1.0000 -0.0000 0.0000 -0.0068 -0.0110 -0.0883
